data_4319771
loop_
_publ_author_name
'F. Albert Cotton'
'Lee M. Daniels'
'Peng Lei'
'Carlos A. Murillo'
'Xiaoping Wang'

_publ_section_title
;
 Di- and Trinuclear Complexes with the Mono- and Dianion of
 2,6-Bis(phenylamino)pyridine: High-Field Displacement of Chemical Shifts
 Due to the Magnetic Anisotropy of Quadruple Bonds
;
_journal_name_full 'Inorganic Chemistry'
_journal_page_first 2778
_journal_page_last 2784
_journal_paper_doi 10.1021/ic001376g
_journal_volume 40
_journal_year 2001
_chemical_compound_source synthesis
_chemical_formula_moiety 'C100 H132 Ni3 N14, C8 H8 O2'
_chemical_formula_structural '[Bu4N]2[Ni3(bpap)4] 2THF'
_chemical_formula_sum 'C108 H140 N14 Ni3 O2'
_chemical_formula_weight 1842.47
_chemical_name_systematic
; 
 ? 
;
_space_group_IT_number 15
_symmetry_cell_setting monoclinic
_symmetry_space_group_name_Hall '-C 2yc'
_symmetry_space_group_name_H-M 'C 1 2/c 1'
_atom_sites_solution_hydrogens geom
_atom_sites_solution_primary direct
_atom_sites_solution_secondary difmap
_audit_creation_method SHELXL
_cell_angle_alpha 90.00
_cell_angle_beta 125.1040(10)
_cell_angle_gamma 90.00
_cell_formula_units_Z 4
_cell_length_a 31.729(2)
_cell_length_b 13.7505(8)
_cell_length_c 27.167(2)
_cell_measurement_reflns_used 8377
_cell_measurement_temperature 213(2)
_cell_measurement_theta_max 27.4
_cell_measurement_theta_min 2.47
_cell_volume 9696.8(11)
_computing_cell_refinement 'Bruker SAINT'
_computing_data_collection 'Bruker SMART'
_computing_data_reduction 'Bruker SAINT'
_computing_molecular_graphics 'XP (Siemens, 1993)'
_computing_publication_material 'SHELXL-93 (Sheldrick, 1993)'
_computing_structure_refinement 'SHELXL-93 (Sheldrick, 1993)'
_computing_structure_solution 'SHELXS-86 (Sheldrick, 1990)'
_diffrn_ambient_temperature 213(2)
_diffrn_measurement_device 'Bruker SMART'
_diffrn_measurement_method \w-scan
_diffrn_radiation_monochromator graphite
_diffrn_radiation_source 'normal-focus sealed tube'
_diffrn_radiation_type MoK\a
_diffrn_radiation_wavelength 0.71073
_diffrn_reflns_av_R_equivalents 0.0721
_diffrn_reflns_av_sigmaI/netI 0.0762
_diffrn_reflns_limit_h_max 35
_diffrn_reflns_limit_h_min -40
_diffrn_reflns_limit_k_max 17
_diffrn_reflns_limit_k_min -12
_diffrn_reflns_limit_l_max 35
_diffrn_reflns_limit_l_min -34
_diffrn_reflns_number 28971
_diffrn_reflns_theta_max 27.53
_diffrn_reflns_theta_min 1.68
_exptl_absorpt_coefficient_mu 0.634
_exptl_absorpt_correction_T_max 0.91
_exptl_absorpt_correction_T_min 0.74
_exptl_absorpt_correction_type multi-scan
_exptl_crystal_colour red
_exptl_crystal_density_diffrn 1.262
_exptl_crystal_density_meas ?
_exptl_crystal_description block
_exptl_crystal_F_000 3944
_exptl_crystal_size_max 0.41
_exptl_crystal_size_mid 0.31
_exptl_crystal_size_min 0.14
_refine_diff_density_max 1.359
_refine_diff_density_min -1.040
_refine_diff_density_rms 0.107
_refine_ls_extinction_method none
_refine_ls_goodness_of_fit_all 1.334
_refine_ls_goodness_of_fit_obs 1.479
_refine_ls_hydrogen_treatment noref
_refine_ls_matrix_type full
_refine_ls_number_parameters 575
_refine_ls_number_reflns 10994
_refine_ls_number_restraints 0
_refine_ls_restrained_S_all 1.343
_refine_ls_restrained_S_obs 1.479
_refine_ls_R_factor_all 0.1741
_refine_ls_R_factor_obs 0.1120
_refine_ls_shift/esd_max 0.003
_refine_ls_shift/esd_mean 0.000
_refine_ls_structure_factor_coef Fsqd
_refine_ls_weighting_details 'w=1/[\s^2^(Fo^2^)+(0.0550P)^2^+100.0000P] where P=(Fo^2^+2Fc^2^)/3'
_refine_ls_weighting_scheme calc
_refine_ls_wR_factor_all 0.2788
_refine_ls_wR_factor_obs 0.2393
_reflns_number_observed 6817
_reflns_number_total 11020
_reflns_observed_criterion >2sigma(I)
_cod_data_source_file ic001376g_5.cif
_cod_data_source_block xl
_cod_depositor_comments
;
The following automatic conversions were performed:

'_exptl_crystal_density_meas' value 'not measured' was changed to '?'
- the value is perceived as not measured.

Automatic conversion script
Id: cif_fix_values 3008 2015-01-20 13:52:24Z robertas 

The following automatic conversions were performed:

'_refine_ls_weighting_scheme' value 'calc
w=1/[\s^2^(Fo^2^)+(0.0550P)^2^+100.0000P] where P=(Fo^2^+2Fc^2^)/3'
was changed to 'calc'. New tag '_refine_ls_weighting_details' was
created. The value of the new tag was set to
'w=1/[\s^2^(Fo^2^)+(0.0550P)^2^+100.0000P] where P=(Fo^2^+2Fc^2^)/3'.

Automatic conversion script
Id: cif_fix_values 3143 2015-03-26 13:38:13Z robertas 
;
_cod_original_cell_volume 9696.9(11)
_cod_database_code 4319771

loop_
_symmetry_equiv_pos_as_xyz
'x, y, z'
'-x, y, -z+1/2'
'x+1/2, y+1/2, z'
'-x+1/2, y+1/2, -z+1/2'
'-x, -y, -z'
'x, -y, z-1/2'
'-x+1/2, -y+1/2, -z'
'x+1/2, -y+1/2, z-1/2'

loop_
_atom_site_aniso_label
_atom_site_aniso_U_11
_atom_site_aniso_U_22
_atom_site_aniso_U_33
_atom_site_aniso_U_23
_atom_site_aniso_U_13
_atom_site_aniso_U_12
Ni2 0.0237(5) 0.0202(6) 0.0251(5) 0.000 0.0134(4) 0.000
Ni1 0.0243(4) 0.0231(4) 0.0279(4) -0.0003(4) 0.0134(3) -0.0015(4)
N4 0.029(4) 0.008(3) 0.034(4) 0.000 0.016(3) 0.000
N6 0.024(4) 0.025(4) 0.027(4) 0.000 0.008(3) 0.000
N5 0.032(3) 0.022(3) 0.040(3) -0.002(2) 0.019(3) -0.005(2)
N7 0.032(3) 0.019(3) 0.033(3) 0.003(2) 0.015(2) 0.000(2)
N2 0.027(2) 0.024(3) 0.026(2) 0.000(2) 0.017(2) -0.002(2)
N3 0.024(3) 0.035(3) 0.029(3) -0.002(2) 0.013(2) -0.002(2)
N1 0.031(3) 0.032(3) 0.031(3) -0.006(2) 0.017(2) -0.002(2)
C33 0.035(4) 0.023(3) 0.036(4) -0.002(3) 0.022(3) -0.003(3)
C24 0.026(3) 0.021(3) 0.035(3) 0.000(3) 0.015(3) 0.002(3)
C34 0.038(4) 0.022(4) 0.060(5) -0.004(3) 0.024(4) -0.008(3)
C26 0.033(5) 0.024(5) 0.045(6) 0.000 0.016(5) 0.000
C35 0.052(6) 0.003(4) 0.075(8) 0.000 0.038(6) 0.000
C25 0.038(4) 0.028(4) 0.039(4) 0.007(3) 0.015(3) 0.002(3)
C9 0.042(4) 0.056(5) 0.045(4) 0.000(4) 0.030(4) -0.008(4)
C6 0.033(3) 0.030(4) 0.030(3) 0.002(3) 0.016(3) -0.005(3)
C8 0.040(4) 0.052(5) 0.029(3) -0.004(3) 0.021(3) -0.003(3)
C12 0.029(3) 0.034(4) 0.034(4) -0.003(3) 0.014(3) 0.000(3)
C11 0.027(3) 0.029(4) 0.039(4) 0.004(3) 0.018(3) -0.001(3)
C4 0.059(5) 0.032(5) 0.058(5) -0.016(4) 0.030(4) 0.000(4)
C5 0.039(4) 0.039(4) 0.044(4) -0.007(3) 0.014(3) 0.003(3)
C16 0.024(4) 0.071(6) 0.054(5) -0.002(5) 0.010(4) -0.001(4)
C1 0.036(4) 0.042(4) 0.038(4) -0.004(3) 0.016(3) 0.001(3)
C10 0.029(3) 0.052(5) 0.040(4) 0.000(3) 0.022(3) -0.003(3)
C3 0.057(5) 0.055(5) 0.040(4) -0.014(4) 0.023(4) -0.019(4)
C31 0.050(5) 0.047(5) 0.053(5) -0.009(4) 0.033(4) -0.009(4)
C7 0.029(3) 0.030(4) 0.036(4) 0.001(3) 0.017(3) -0.001(3)
C13 0.045(5) 0.051(5) 0.049(5) 0.005(4) 0.014(4) -0.009(4)
C32 0.031(3) 0.024(3) 0.048(4) 0.001(3) 0.021(3) -0.003(3)
C17 0.034(4) 0.047(5) 0.043(4) 0.006(4) 0.015(3) -0.002(3)
C2 0.038(4) 0.074(7) 0.038(4) -0.007(4) 0.014(4) -0.007(4)
C22 0.083(7) 0.057(6) 0.060(6) 0.017(5) 0.047(5) 0.027(5)
C15 0.040(5) 0.080(7) 0.067(6) -0.012(5) 0.022(5) -0.024(5)
C23 0.042(4) 0.031(4) 0.036(4) 0.002(3) 0.013(3) -0.001(3)
C30 0.068(6) 0.060(7) 0.096(8) -0.005(5) 0.063(6) -0.015(5)
C14 0.062(6) 0.059(6) 0.071(6) 0.009(5) 0.029(5) -0.025(5)
C21 0.140(12) 0.079(8) 0.072(8) 0.024(6) 0.071(8) 0.020(8)
C27 0.049(5) 0.075(7) 0.042(4) -0.004(4) 0.022(4) -0.023(4)
C29 0.040(5) 0.057(6) 0.106(8) -0.006(6) 0.039(6) -0.009(4)
C28 0.040(5) 0.081(8) 0.058(6) -0.006(5) 0.009(4) -0.023(5)
C18 0.038(5) 0.075(7) 0.072(6) 0.033(5) 0.006(4) -0.006(5)
C19 0.066(7) 0.091(9) 0.078(8) 0.045(7) -0.018(6) -0.022(6)
C20 0.148(13) 0.063(8) 0.037(5) 0.010(5) 0.013(7) -0.012(8)
N20 0.068(5) 0.052(5) 0.079(5) 0.008(4) 0.050(4) 0.006(4)
C200 0.088(11) 0.184(20) 0.412(37) 0.172(23) 0.138(18) 0.065(12)
C222 0.050(7) 0.141(15) 0.217(20) -0.099(15) 0.041(10) -0.012(8)
C233 0.159(14) 0.082(10) 0.090(10) -0.003(8) 0.066(10) -0.024(9)
C221 0.118(13) 0.133(14) 0.160(16) -0.016(12) 0.093(13) -0.011(10)
C241 0.078(10) 0.133(15) 0.335(29) 0.152(18) 0.049(14) -0.011(10)
C202 0.074(9) 0.125(13) 0.114(11) 0.048(9) 0.016(8) -0.022(9)
C223 0.236(25) 0.213(23) 0.070(10) 0.012(13) 0.053(14) 0.107(19)
C224 0.115(13) 0.208(21) 0.112(13) -0.054(14) 0.015(11) 0.046(13)
C203 0.086(11) 0.240(25) 0.325(30) 0.188(24) 0.105(17) 0.079(14)
C232 0.255(23) 0.138(15) 0.096(11) 0.008(10) 0.082(14) 0.103(16)
C242 0.123(13) 0.121(14) 0.247(22) 0.109(15) 0.107(15) 0.028(11)
C243 0.206(19) 0.061(9) 0.388(33) 0.052(14) 0.241(23) 0.023(11)
C234 0.179(17) 0.115(14) 0.143(15) -0.028(11) 0.102(14) -0.008(12)
C204 0.079(10) 0.237(23) 0.143(14) 0.098(15) 0.035(10) 0.001(12)
C244 0.804(77) 0.206(27) 0.589(58) -0.250(34) 0.648(65) -0.310(40)
C231 0.227(21) 0.138(16) 0.118(13) 0.006(11) 0.070(14) 0.123(15)
O1 0.125(10) 0.249(18) 0.175(13) 0.033(13) 0.079(10) 0.061(12)
C300 0.190(24) 0.194(24) 0.182(23) -0.126(21) 0.055(19) -0.005(19)
C301 0.097(12) 0.435(45) 0.052(8) -0.022(16) 0.028(8) -0.023(19)
C302 0.118(13) 0.162(17) 0.147(16) 0.072(14) 0.079(13) 0.019(12)
C304 0.078(8) 0.173(16) 0.087(9) 0.003(10) 0.043(8) 0.036(9)

loop_
_atom_site_label
_atom_site_type_symbol
_atom_site_fract_x
_atom_site_fract_y
_atom_site_fract_z
_atom_site_U_iso_or_equiv
_atom_site_thermal_displace_type
_atom_site_occupancy
_atom_site_calc_flag
_atom_site_refinement_flags
_atom_site_disorder_group
Ni2 Ni 0.5000 -0.64150(9) 0.7500 0.0234(3) Uani 1 d S .
Ni1 Ni 0.41716(3) -0.64161(6) 0.65785(3) 0.0260(2) Uani 1 d . .
N4 N 0.5000 -0.7802(5) 0.7500 0.025(2) Uani 1 d S .
N6 N 0.5000 -0.5036(6) 0.7500 0.029(2) Uani 1 d S .
N5 N 0.4117(2) -0.7740(4) 0.6758(2) 0.0321(13) Uani 1 d . .
N7 N 0.4309(2) -0.5094(4) 0.6490(2) 0.0304(12) Uani 1 d . .
N2 N 0.5307(2) -0.6410(4) 0.7067(2) 0.0251(11) Uani 1 d . .
N3 N 0.6083(2) -0.6006(4) 0.7965(2) 0.0309(12) Uani 1 d . .
N1 N 0.4507(2) -0.6832(4) 0.6211(2) 0.0314(12) Uani 1 d . .
C33 C 0.4541(2) -0.8288(5) 0.7136(3) 0.0301(14) Uani 1 d . .
C24 C 0.4655(2) -0.4550(5) 0.6974(3) 0.0286(14) Uani 1 d . .
C34 C 0.4537(3) -0.9312(5) 0.7153(3) 0.042(2) Uani 1 d . .
H34A H 0.4226(3) -0.9663(5) 0.6932(3) 0.051 Uiso 1 calc R .
C26 C 0.5000 -0.3038(7) 0.7500 0.038(2) Uani 1 d S .
H26A H 0.5000 -0.2354(7) 0.7500 0.045 Uiso 1 calc SR .
C35 C 0.5000 -0.9776(7) 0.7500 0.043(3) Uani 1 d S .
H35A H 0.5000 -1.0459(7) 0.7500 0.051 Uiso 1 calc SR .
C25 C 0.4669(3) -0.3513(5) 0.6965(3) 0.038(2) Uani 1 d . .
H25A H 0.4458(3) -0.3166(5) 0.6604(3) 0.046 Uiso 1 calc R .
C9 C 0.5738(3) -0.6326(6) 0.6435(3) 0.045(2) Uani 1 d . .
H9A H 0.5885(3) -0.6295(6) 0.6218(3) 0.054 Uiso 1 calc R .
C6 C 0.4236(3) -0.7384(5) 0.5680(3) 0.0323(15) Uani 1 d . .
C8 C 0.5228(3) -0.6562(6) 0.6139(3) 0.040(2) Uani 1 d . .
H8A H 0.5025(3) -0.6686(6) 0.5723(3) 0.048 Uiso 1 calc R .
C12 C 0.6556(2) -0.5495(5) 0.8258(3) 0.035(2) Uani 1 d . .
C11 C 0.5820(2) -0.6164(5) 0.7370(3) 0.033(2) Uani 1 d . .
C4 C 0.4161(3) -0.8757(6) 0.5084(4) 0.051(2) Uani 1 d . .
H4A H 0.4309(3) -0.9316(6) 0.5043(4) 0.062 Uiso 1 calc R .
C5 C 0.4440(3) -0.8209(6) 0.5606(4) 0.046(2) Uani 1 d . .
H5A H 0.4775(3) -0.8404(6) 0.5917(4) 0.056 Uiso 1 calc R .
C16 C 0.7444(3) -0.5335(7) 0.9125(4) 0.057(2) Uani 1 d . .
H16A H 0.7722(3) -0.5567(7) 0.9500(4) 0.068 Uiso 1 calc R .
C1 C 0.3731(3) -0.7109(6) 0.5208(3) 0.042(2) Uani 1 d . .
H1A H 0.3582(3) -0.6545(6) 0.5242(3) 0.050 Uiso 1 calc R .
C10 C 0.6040(3) -0.6134(6) 0.7044(3) 0.039(2) Uani 1 d . .
H10A H 0.6391(3) -0.5983(6) 0.7240(3) 0.047 Uiso 1 calc R .
C3 C 0.3667(3) -0.8485(7) 0.4624(4) 0.053(2) Uani 1 d . .
H3A H 0.3479(3) -0.8851(7) 0.4267(4) 0.064 Uiso 1 calc R .
C31 C 0.3501(3) -0.8362(6) 0.6941(4) 0.048(2) Uani 1 d . .
H31A H 0.3733(3) -0.8213(6) 0.7352(4) 0.058 Uiso 1 calc R .
C7 C 0.5013(2) -0.6614(5) 0.6471(3) 0.033(2) Uani 1 d . .
C13 C 0.6614(3) -0.4632(6) 0.8041(4) 0.056(2) Uani 1 d . .
H13A H 0.6331(3) -0.4367(6) 0.7682(4) 0.067 Uiso 1 calc R .
C32 C 0.3633(3) -0.8174(5) 0.6544(3) 0.035(2) Uani 1 d . .
C17 C 0.6982(3) -0.5844(6) 0.8815(3) 0.046(2) Uani 1 d . .
H17A H 0.6952(3) -0.6423(6) 0.8976(3) 0.055 Uiso 1 calc R .
C2 C 0.3456(3) -0.7676(7) 0.4694(3) 0.055(2) Uani 1 d . .
H2A H 0.3116(3) -0.7501(7) 0.4386(3) 0.066 Uiso 1 calc R .
C22 C 0.4358(4) -0.4446(7) 0.5694(4) 0.063(3) Uani 1 d . .
H22A H 0.4712(4) -0.4591(7) 0.5927(4) 0.076 Uiso 1 calc R .
C15 C 0.7497(3) -0.4505(8) 0.8895(4) 0.068(3) Uani 1 d . .
H15A H 0.7813(3) -0.4170(8) 0.9104(4) 0.081 Uiso 1 calc R .
C23 C 0.4071(3) -0.4652(5) 0.5920(3) 0.042(2) Uani 1 d . .
C30 C 0.3022(4) -0.8774(7) 0.6732(5) 0.066(3) Uani 1 d . .
H30A H 0.2935(4) -0.8901(7) 0.7003(5) 0.079 Uiso 1 calc R .
C14 C 0.7081(4) -0.4156(7) 0.8347(4) 0.069(3) Uani 1 d . .
H14A H 0.7118(4) -0.3588(7) 0.8183(4) 0.083 Uiso 1 calc R .
C21 C 0.4134(6) -0.4035(9) 0.5134(5) 0.091(4) Uani 1 d . .
H21A H 0.4336(6) -0.3887(9) 0.4993(5) 0.109 Uiso 1 calc R .
C27 C 0.3279(3) -0.8412(7) 0.5944(4) 0.058(2) Uani 1 d . .
H27A H 0.3362(3) -0.8309(7) 0.5667(4) 0.069 Uiso 1 calc R .
C29 C 0.2680(3) -0.8991(7) 0.6138(5) 0.069(3) Uani 1 d . .
H29A H 0.2360(3) -0.9273(7) 0.6001(5) 0.083 Uiso 1 calc R .
C28 C 0.2803(3) -0.8800(8) 0.5748(4) 0.071(3) Uani 1 d . .
H28A H 0.2562(3) -0.8933(8) 0.5336(4) 0.085 Uiso 1 calc R .
C18 C 0.3554(3) -0.4449(8) 0.5563(4) 0.076(3) Uani 1 d . .
H18A H 0.3351(3) -0.4578(8) 0.5706(4) 0.092 Uiso 1 calc R .
C19 C 0.3330(5) -0.4056(9) 0.4997(6) 0.112(6) Uani 1 d . .
H19A H 0.2974(5) -0.3935(9) 0.4754(6) 0.135 Uiso 1 calc R .
C20 C 0.3618(6) -0.3841(9) 0.4785(5) 0.106(5) Uani 1 d . .
H20A H 0.3463(6) -0.3562(9) 0.4402(5) 0.127 Uiso 1 calc R .
N20 N -0.0664(3) -0.3550(6) 0.3364(4) 0.062(2) Uani 1 d . .
C200 C -0.0094(6) -0.3434(15) 0.3761(13) 0.231(15) Uani 1 d . .
H20C H -0.0050(6) -0.2787(15) 0.3646(13) 0.277 Uiso 1 calc R .
H20D H -0.0033(6) -0.3339(15) 0.4155(13) 0.277 Uiso 1 calc R .
C222 C -0.1289(5) -0.3388(13) 0.2251(9) 0.157(9) Uani 1 d . .
H22C H -0.1506(5) -0.3025(13) 0.2337(9) 0.188 Uiso 1 calc R .
H22D H -0.1377(5) -0.4076(13) 0.2236(9) 0.188 Uiso 1 calc R .
C233 C -0.1141(6) -0.1211(10) 0.3732(6) 0.113(5) Uani 1 d . .
H23A H -0.1211(6) -0.0569(10) 0.3544(6) 0.136 Uiso 1 calc R .
H23B H -0.1451(6) -0.1429(10) 0.3698(6) 0.136 Uiso 1 calc R .
C221 C -0.0781(6) -0.3287(13) 0.2764(8) 0.130(6) Uani 1 d . .
H22E H -0.0679(6) -0.2607(13) 0.2785(8) 0.156 Uiso 1 calc R .
H22F H -0.0558(6) -0.3682(13) 0.2702(8) 0.156 Uiso 1 calc R .
C241 C -0.0776(6) -0.4507(13) 0.3476(11) 0.222(14) Uani 1 d . .
H24A H -0.1143(6) -0.4436(13) 0.3305(11) 0.266 Uiso 1 calc R .
H24B H -0.0769(6) -0.4885(13) 0.3175(11) 0.266 Uiso 1 calc R .
C202 C 0.0301(5) -0.3838(11) 0.3900(7) 0.126(6) Uani 1 d . .
H20E H 0.0242(5) -0.3914(11) 0.3506(7) 0.151 Uiso 1 calc R .
H20F H 0.0250(5) -0.4491(11) 0.4001(7) 0.151 Uiso 1 calc R .
C223 C -0.1470(9) -0.3130(17) 0.1646(7) 0.193(12) Uani 1 d . .
H22G H -0.1350(9) -0.2458(17) 0.1690(7) 0.232 Uiso 1 calc R .
H22H H -0.1246(9) -0.3513(17) 0.1580(7) 0.232 Uiso 1 calc R .
C224 C -0.1910(6) -0.3126(15) 0.1113(8) 0.174(9) Uani 1 d . .
H22I H -0.1856(6) -0.2886(15) 0.0817(8) 0.261 Uiso 1 calc R .
H22J H -0.2152(6) -0.2707(15) 0.1120(8) 0.261 Uiso 1 calc R .
H22K H -0.2046(6) -0.3782(15) 0.1008(8) 0.261 Uiso 1 calc R .
C203 C 0.0828(6) -0.3754(16) 0.4271(11) 0.224(14) Uani 1 d . .
H20G H 0.0876(6) -0.3151(16) 0.4117(11) 0.269 Uiso 1 calc R .
H20H H 0.0874(6) -0.3560(16) 0.4647(11) 0.269 Uiso 1 calc R .
C232 C -0.1008(9) -0.1924(13) 0.3419(7) 0.174(9) Uani 1 d . .
H23C H -0.1308(9) -0.1925(13) 0.2999(7) 0.209 Uiso 1 calc R .
H23D H -0.0731(9) -0.1609(13) 0.3419(7) 0.209 Uiso 1 calc R .
C242 C -0.0659(6) -0.5122(12) 0.3846(9) 0.163(9) Uani 1 d . .
H24C H -0.0628(6) -0.4749(12) 0.4172(9) 0.196 Uiso 1 calc R .
H24D H -0.0303(6) -0.5268(12) 0.3989(9) 0.196 Uiso 1 calc R .
C243 C -0.0835(8) -0.6033(11) 0.3899(11) 0.179(10) Uani 1 d . .
H24E H -0.1108(8) -0.6188(11) 0.3479(11) 0.215 Uiso 1 calc R .
H24F H -0.0549(8) -0.6464(11) 0.4003(11) 0.215 Uiso 1 calc R .
C234 C -0.0720(7) -0.1151(12) 0.4350(8) 0.140(6) Uani 1 d . .
H23G H -0.0802(7) -0.0695(12) 0.4555(8) 0.211 Uiso 1 calc R .
H23H H -0.0415(7) -0.0931(12) 0.4380(8) 0.211 Uiso 1 calc R .
H23I H -0.0655(7) -0.1787(12) 0.4534(8) 0.211 Uiso 1 calc R .
C204 C 0.1261(6) -0.4173(15) 0.4480(8) 0.170(9) Uani 1 d . .
H20I H 0.1539(6) -0.3736(15) 0.4755(8) 0.255 Uiso 1 calc R .
H20J H 0.1286(6) -0.4340(15) 0.4151(8) 0.255 Uiso 1 calc R .
H20K H 0.1284(6) -0.4760(15) 0.4693(8) 0.255 Uiso 1 calc R .
C244 C -0.0980(16) -0.6367(18) 0.4137(16) 0.391(31) Uani 1 d . .
H24G H -0.1056(16) -0.7047(18) 0.4025(16) 0.587 Uiso 1 calc R .
H24H H -0.1291(16) -0.6035(18) 0.4032(16) 0.587 Uiso 1 calc R .
H24I H -0.0721(16) -0.6316(18) 0.4567(16) 0.587 Uiso 1 calc R .
C231 C -0.0874(8) -0.2806(13) 0.3540(7) 0.178(10) Uani 1 d . .
H23E H -0.1185(8) -0.3117(13) 0.3462(7) 0.214 Uiso 1 calc R .
H23F H -0.0630(8) -0.2799(13) 0.3979(7) 0.214 Uiso 1 calc R .
O1 O 0.2872(5) -0.8939(13) 0.2923(7) 0.187(6) Uani 1 d . .
C300 C 0.2572(10) -0.9398(19) 0.2411(13) 0.218(14) Uani 1 d . .
C301 C 0.2250(7) -0.8672(27) 0.1964(7) 0.203(14) Uani 1 d . .
C302 C 0.2287(7) -0.7813(15) 0.2340(10) 0.141(7) Uani 1 d . .
C304 C 0.2575(5) -0.8220(13) 0.2940(6) 0.116(5) Uani 1 d . .

loop_
_atom_type_symbol
_atom_type_description
_atom_type_scat_dispersion_real
_atom_type_scat_dispersion_imag
_atom_type_scat_source
C C 0.0033 0.0016 'International Tables Vol C Tables 4.2.6.8 and 6.1.1.4'
H H 0.0000 0.0000 'International Tables Vol C Tables 4.2.6.8 and 6.1.1.4'
N N 0.0061 0.0033 'International Tables Vol C Tables 4.2.6.8 and 6.1.1.4'
Ni Ni 0.3393 1.1124 'International Tables Vol C Tables 4.2.6.8 and 6.1.1.4'
O O 0.0106 0.0060 'International Tables Vol C Tables 4.2.6.8 and 6.1.1.4'

loop_
_geom_angle_atom_site_label_1
_geom_angle_atom_site_label_2
_geom_angle_atom_site_label_3
_geom_angle
_geom_angle_site_symmetry_1
_geom_angle_site_symmetry_3
_geom_angle_publ_flag
N6 Ni2 N4 180.000(3) . . y
N6 Ni2 N2 89.8(2) . . y
N4 Ni2 N2 90.2(2) . . y
N6 Ni2 N2 89.8(2) . 2_656 y
N4 Ni2 N2 90.2(2) . 2_656 y
N2 Ni2 N2 179.5(3) . 2_656 y
N6 Ni2 Ni1 90.04(4) . 2_656 y
N4 Ni2 Ni1 89.96(4) . 2_656 y
N2 Ni2 Ni1 90.10(14) . 2_656 y
N2 Ni2 Ni1 89.90(15) 2_656 2_656 y
N6 Ni2 Ni1 90.04(4) . . y
N4 Ni2 Ni1 89.96(4) . . y
N2 Ni2 Ni1 89.90(14) . . y
N2 Ni2 Ni1 90.10(15) 2_656 . y
Ni1 Ni2 Ni1 179.93(7) 2_656 . y
N3 Ni1 N7 90.8(2) 2_656 . y
N3 Ni1 N5 88.9(2) 2_656 . y
N7 Ni1 N5 173.0(2) . . y
N3 Ni1 N1 173.1(2) 2_656 . y
N7 Ni1 N1 89.0(2) . . y
N5 Ni1 N1 90.5(2) . . y
N3 Ni1 Ni2 86.6(2) 2_656 . y
N7 Ni1 Ni2 86.4(2) . . y
N5 Ni1 Ni2 86.5(2) . . y
N1 Ni1 Ni2 86.5(2) . . y
C33 N4 C33 121.8(7) . 2_656 ?
C33 N4 Ni2 119.1(4) . . ?
C33 N4 Ni2 119.1(4) 2_656 . ?
C24 N6 C24 121.9(8) 2_656 . ?
C24 N6 Ni2 119.1(4) 2_656 . ?
C24 N6 Ni2 119.1(4) . . ?
C33 N5 C32 116.4(6) . . ?
C33 N5 Ni1 121.5(4) . . ?
C32 N5 Ni1 121.9(4) . . ?
C24 N7 C23 116.8(6) . . ?
C24 N7 Ni1 121.1(4) . . ?
C23 N7 Ni1 122.0(5) . . ?
C7 N2 C11 121.9(5) . . ?
C7 N2 Ni2 119.5(4) . . ?
C11 N2 Ni2 118.6(4) . . ?
C11 N3 C12 118.9(6) . . ?
C11 N3 Ni1 121.9(4) . 2_656 ?
C12 N3 Ni1 119.1(4) . 2_656 ?
C7 N1 C6 119.6(6) . . ?
C7 N1 Ni1 120.4(4) . . ?
C6 N1 Ni1 120.0(4) . . ?
N5 C33 N4 117.0(6) . . ?
N5 C33 C34 123.7(6) . . ?
N4 C33 C34 119.3(6) . . ?
N7 C24 N6 117.3(6) . . ?
N7 C24 C25 123.4(6) . . ?
N6 C24 C25 119.3(6) . . ?
C35 C34 C33 117.5(7) . . ?
C25 C26 C25 123.2(10) 2_656 . ?
C34 C35 C34 124.3(9) . 2_656 ?
C26 C25 C24 118.0(7) . . ?
C8 C9 C10 121.4(7) . . ?
C5 C6 N1 122.2(6) . . ?
C5 C6 C1 118.2(7) . . ?
N1 C6 C1 119.6(6) . . ?
C9 C8 C7 118.7(6) . . ?
C13 C12 C17 118.0(7) . . ?
C13 C12 N3 122.9(6) . . ?
C17 C12 N3 119.0(7) . . ?
N3 C11 N2 117.6(6) . . ?
N3 C11 C10 124.0(6) . . ?
N2 C11 C10 118.3(6) . . ?
C3 C4 C5 120.2(8) . . ?
C6 C5 C4 121.4(7) . . ?
C15 C16 C17 120.8(8) . . ?
C2 C1 C6 119.5(8) . . ?
C9 C10 C11 119.6(6) . . ?
C2 C3 C4 119.1(7) . . ?
C32 C31 C30 120.1(8) . . ?
N2 C7 N1 117.3(6) . . ?
N2 C7 C8 120.1(6) . . ?
N1 C7 C8 122.6(6) . . ?
C14 C13 C12 120.7(8) . . ?
C27 C32 C31 117.8(7) . . ?
C27 C32 N5 122.4(7) . . ?
C31 C32 N5 119.8(7) . . ?
C16 C17 C12 120.3(8) . . ?
C3 C2 C1 121.6(8) . . ?
C21 C22 C23 121.2(10) . . ?
C16 C15 C14 119.3(8) . . ?
C18 C23 C22 118.0(8) . . ?
C18 C23 N7 122.0(8) . . ?
C22 C23 N7 120.0(7) . . ?
C29 C30 C31 120.7(9) . . ?
C13 C14 C15 120.9(9) . . ?
C20 C21 C22 120.0(12) . . ?
C32 C27 C28 120.6(8) . . ?
C28 C29 C30 119.6(8) . . ?
C29 C28 C27 121.1(9) . . ?
C23 C18 C19 120.4(11) . . ?
C20 C19 C18 121.0(11) . . ?
C19 C20 C21 119.5(10) . . ?
C241 N20 C231 111.0(15) . . ?
C241 N20 C200 106.8(10) . . ?
C231 N20 C200 106.4(15) . . ?
C241 N20 C221 121.1(14) . . ?
C231 N20 C221 108.5(11) . . ?
C200 N20 C221 101.7(12) . . ?
C202 C200 N20 141.4(24) . . ?
C221 C222 C223 125.7(19) . . ?
C234 C233 C232 108.9(14) . . ?
C222 C221 N20 118.8(15) . . ?
C242 C241 N20 145.9(21) . . ?
C200 C202 C203 142.4(24) . . ?
C224 C223 C222 137.2(25) . . ?
C204 C203 C202 146.0(27) . . ?
C231 C232 C233 129.6(18) . . ?
C241 C242 C243 139.7(22) . . ?
C244 C243 C242 139.7(24) . . ?
C232 C231 N20 138.0(20) . . ?
C300 O1 C304 106.6(16) . . ?
O1 C300 C301 106.9(21) . . ?
C300 C301 C302 103.1(13) . . ?
C304 C302 C301 102.2(16) . . ?
O1 C304 C302 103.9(14) . . ?

loop_
_geom_bond_atom_site_label_1
_geom_bond_atom_site_label_2
_geom_bond_distance
_geom_bond_site_symmetry_2
_geom_bond_publ_flag
Ni2 N6 1.897(8) . y
Ni2 N4 1.907(7) . y
Ni2 N2 1.910(5) . y
Ni2 N2 1.910(5) 2_656 y
Ni2 Ni1 2.3682(8) 2_656 y
Ni2 Ni1 2.3682(8) . y
Ni1 N3 1.916(5) 2_656 y
Ni1 N7 1.917(5) . y
Ni1 N5 1.919(6) . y
Ni1 N1 1.919(5) . y
N4 C33 1.374(7) . ?
N4 C33 1.374(7) 2_656 ?
N6 C24 1.373(7) 2_656 ?
N6 C24 1.373(7) . ?
N5 C33 1.358(8) . ?
N5 C32 1.422(8) . ?
N7 C24 1.355(8) . ?
N7 C23 1.412(9) . ?
N2 C7 1.356(8) . ?
N2 C11 1.378(8) . ?
N3 C11 1.343(8) . ?
N3 C12 1.415(8) . ?
N3 Ni1 1.916(5) 2_656 ?
N1 C7 1.365(8) . ?
N1 C6 1.403(8) . ?
C33 C34 1.409(10) . ?
C24 C25 1.428(10) . ?
C34 C35 1.365(8) . ?
C26 C25 1.373(8) 2_656 ?
C26 C25 1.373(8) . ?
C35 C34 1.365(8) 2_656 ?
C9 C8 1.370(10) . ?
C9 C10 1.379(10) . ?
C6 C5 1.376(10) . ?
C6 C1 1.411(9) . ?
C8 C7 1.409(9) . ?
C12 C13 1.383(11) . ?
C12 C17 1.412(9) . ?
C11 C10 1.411(9) . ?
C4 C3 1.380(11) . ?
C4 C5 1.386(10) . ?
C16 C15 1.359(13) . ?
C16 C17 1.388(11) . ?
C1 C2 1.384(10) . ?
C3 C2 1.368(12) . ?
C31 C32 1.391(10) . ?
C31 C30 1.399(11) . ?
C13 C14 1.378(11) . ?
C32 C27 1.385(10) . ?
C22 C21 1.375(13) . ?
C22 C23 1.389(12) . ?
C15 C14 1.389(13) . ?
C23 C18 1.372(11) . ?
C30 C29 1.362(14) . ?
C21 C20 1.37(2) . ?
C27 C28 1.388(12) . ?
C29 C28 1.351(14) . ?
C18 C19 1.381(15) . ?
C19 C20 1.36(2) . ?
N20 C241 1.441(15) . ?
N20 C231 1.45(2) . ?
N20 C200 1.49(2) . ?
N20 C221 1.49(2) . ?
C200 C202 1.22(2) . ?
C222 C221 1.41(2) . ?
C222 C223 1.44(2) . ?
C233 C234 1.42(2) . ?
C233 C232 1.51(2) . ?
C241 C242 1.20(2) . ?
C202 C203 1.37(2) . ?
C223 C224 1.31(2) . ?
C203 C204 1.28(2) . ?
C232 C231 1.26(2) . ?
C242 C243 1.41(2) . ?
C243 C244 1.09(2) . ?
O1 C300 1.31(2) . ?
O1 C304 1.38(2) . ?
C300 C301 1.45(3) . ?
C301 C302 1.52(3) . ?
C302 C304 1.45(2) . ?
